data_7245487
loop_
_publ_author_name
'Zhao, Qiang'
'Li, Qi-yang'
'Li, Jing'

_publ_section_title
;
 Structures, fluorescence and magnetism of a series of coordination
 polymers driven by a tricarboxypyridine ligand
;
_journal_name_full CrystEngComm
_journal_paper_doi 10.1039/D2CE00726F
_journal_year 2022
_chemical_formula_sum 'C14 H10 N O9 Zn'
_chemical_formula_weight 401.60
_space_group_IT_number 2
_space_group_name_Hall '-P 1'
_space_group_name_H-M_alt 'P -1'
_symmetry_cell_setting triclinic
_symmetry_space_group_name_H-M 'P -1'
_atom_sites_solution_hydrogens geom
_atom_sites_solution_primary direct
_atom_sites_solution_secondary difmap
_audit_creation_method SHELXL-97
_audit_update_record
;
2022-05-20 deposited with the CCDC.	2022-08-24 downloaded from the CCDC.
;
_cell_angle_alpha 105.48(3)
_cell_angle_beta 103.44(3)
_cell_angle_gamma 106.57(2)
_cell_formula_units_Z 2
_cell_length_a 7.848(9)
_cell_length_b 9.214(11)
_cell_length_c 11.37(2)
_cell_measurement_reflns_used 535
_cell_measurement_temperature 293(2)
_cell_measurement_theta_max 18.948
_cell_measurement_theta_min 3.016
_cell_volume 715.8(17)
_computing_structure_refinement 'SHELXL-97 (Sheldrick, 1997)'
_computing_structure_solution 'SHELXS-97 (Sheldrick, 1990)'
_diffrn_ambient_temperature 293(2)
_diffrn_measured_fraction_theta_full 0.982
_diffrn_measured_fraction_theta_max 0.982
_diffrn_measurement_device_type 'CCD area detector'
_diffrn_measurement_method 'phi and omega scans'
_diffrn_radiation_monochromator graphite
_diffrn_radiation_source 'fine-focus sealed tube'
_diffrn_radiation_type MoK\a
_diffrn_radiation_wavelength 0.71073
_diffrn_reflns_av_R_equivalents 0.0385
_diffrn_reflns_av_sigmaI/netI 0.0983
_diffrn_reflns_limit_h_max 8
_diffrn_reflns_limit_h_min -9
_diffrn_reflns_limit_k_max 10
_diffrn_reflns_limit_k_min -10
_diffrn_reflns_limit_l_max 13
_diffrn_reflns_limit_l_min -9
_diffrn_reflns_number 3497
_diffrn_reflns_theta_full 25.00
_diffrn_reflns_theta_max 25.00
_diffrn_reflns_theta_min 1.97
_exptl_absorpt_coefficient_mu 1.770
_exptl_crystal_colour none
_exptl_crystal_density_diffrn 1.845
_exptl_crystal_density_method 'not measured'
_exptl_crystal_description block
_exptl_crystal_F_000 398
_refine_diff_density_max 1.877
_refine_diff_density_min -1.422
_refine_diff_density_rms 0.174
_refine_ls_extinction_method none
_refine_ls_goodness_of_fit_ref 1.084
_refine_ls_hydrogen_treatment mixed
_refine_ls_matrix_type full
_refine_ls_number_parameters 226
_refine_ls_number_reflns 2480
_refine_ls_number_restraints 18
_refine_ls_restrained_S_all 1.139
_refine_ls_R_factor_all 0.1430
_refine_ls_R_factor_gt 0.0963
_refine_ls_shift/su_max 0.004
_refine_ls_shift/su_mean 0.000
_refine_ls_structure_factor_coef Fsqd
_refine_ls_weighting_details 'calc w=1/[\s^2^(Fo^2^)+(0.1956P)^2^+0.2986P] where P=(Fo^2^+2Fc^2^)/3'
_refine_ls_weighting_scheme calc
_refine_ls_wR_factor_gt 0.2710
_refine_ls_wR_factor_ref 0.3176
_reflns_number_gt 1510
_reflns_number_total 2480
_reflns_threshold_expression >2sigma(I)
_cod_data_source_file d2ce00726f2.cif
_cod_data_source_block 1
_cod_depositor_comments
;
The following automatic conversions were performed:

data item '_symmetry_cell_setting' value 'Triclinic' was changed to
'triclinic' in accordance with the
/home/data/users/saulius/crontab/automatic-downloads/rss-feeds/RSC/lib/dictionaries/cif_core.dic
dictionary named 'cif_core.dic' version 2.4.2 last updated on
2011-04-26.

Automatic conversion script
Id: cif_fix_values 7556 2019-12-06 15:28:31Z antanas 
;
_cod_original_sg_symbol_H-M P-1
_cod_database_code 7245487

loop_
_symmetry_equiv_pos_as_xyz
'x, y, z'
'-x, -y, -z'

loop_
_atom_site_label
_atom_site_type_symbol
_atom_site_fract_x
_atom_site_fract_y
_atom_site_fract_z
_atom_site_U_iso_or_equiv
_atom_site_adp_type
_atom_site_occupancy
_atom_site_symmetry_multiplicity
_atom_site_calc_flag
_atom_site_refinement_flags
_atom_site_disorder_assembly
_atom_site_disorder_group
Zn1 Zn 0.12434(16) 1.25248(14) 0.91140(16) 0.0515(7) Uani 1 1 d . . .
O4 O 0.2048(11) 0.6893(8) 0.7533(7) 0.0412(19) Uani 1 1 d . . .
O5 O 0.0819(11) 0.2999(9) 0.7483(10) 0.061(3) Uani 1 1 d . . .
O6 O 0.3743(11) 0.4657(9) 0.8521(8) 0.046(2) Uani 1 1 d . . .
O3 O 0.8794(10) 1.0905(9) 0.8932(10) 0.058(3) Uani 1 1 d . . .
O2 O 0.8424(11) 1.3261(9) 0.9241(9) 0.053(2) Uani 1 1 d . . .
O7 O 0.317(3) 0.159(2) 0.6094(13) 0.161(7) Uani 1 1 d U . .
O1 O 0.2520(10) 1.4186(9) 1.0877(8) 0.048(2) Uani 1 1 d . . .
N1 N 0.2814(11) 1.1114(10) 0.8885(9) 0.036(2) Uani 1 1 d . . .
C3 C 0.7780(14) 1.1777(13) 0.9013(10) 0.035(2) Uani 1 1 d . . .
C2 C 0.5747(12) 1.0924(11) 0.8768(9) 0.025(2) Uani 1 1 d . . .
C4 C 0.4909(14) 0.9251(12) 0.8221(10) 0.033(2) Uani 1 1 d . . .
H4 H 0.5602 0.8616 0.8005 0.039 Uiso 1 1 calc R . .
C6 C 0.1997(12) 0.9487(11) 0.8362(10) 0.030(2) Uani 1 1 d . . .
H6 H 0.0727 0.8984 0.8240 0.036 Uiso 1 1 calc R . .
C7 C 0.2321(14) 0.5998(13) 0.6455(10) 0.037(3) Uani 1 1 d . . .
C5 C 0.3006(15) 0.8563(11) 0.8008(10) 0.033(2) Uani 1 1 d . . .
C1 C 0.4681(14) 1.1805(12) 0.9095(10) 0.032(2) Uani 1 1 d . . .
H1 H 0.5263 1.2927 0.9478 0.039 Uiso 1 1 calc R . .
C8 C 0.2386(14) 0.4521(15) 0.6405(11) 0.045(3) Uani 1 1 d . . .
C9 C 0.2334(15) 0.4009(12) 0.7544(12) 0.043(3) Uani 1 1 d . . .
C13 C 0.2480(19) 0.556(3) 0.4309(14) 0.095(7) Uani 1 1 d . . .
H13 H 0.2544 0.5913 0.3623 0.114 Uiso 1 1 calc R . .
C14 C 0.2360(16) 0.6507(18) 0.5418(12) 0.058(4) Uani 1 1 d . . .
H14 H 0.2303 0.7517 0.5475 0.069 Uiso 1 1 calc R . .
C10 C 0.247(2) 0.353(2) 0.5295(15) 0.087(6) Uani 1 1 d . . .
C11 C 0.271(3) 0.203(3) 0.521(2) 0.120(7) Uani 1 1 d U . .
C12 C 0.250(2) 0.400(3) 0.4252(17) 0.112(9) Uani 1 1 d . . .
H12 H 0.2542 0.3303 0.3507 0.134 Uiso 1 1 calc R . .
O9 O 0.698(2) 0.1389(18) 0.6234(16) 0.130(5) Uani 1 1 d . . .
O8 O 0.216(3) 0.101(2) 0.3952(14) 0.192(8) Uani 1 1 d U . .

loop_
_atom_site_aniso_label
_atom_site_aniso_U_11
_atom_site_aniso_U_22
_atom_site_aniso_U_33
_atom_site_aniso_U_23
_atom_site_aniso_U_13
_atom_site_aniso_U_12
Zn1 0.0243(8) 0.0288(8) 0.1097(14) 0.0265(8) 0.0298(8) 0.0138(6)
O4 0.051(5) 0.025(4) 0.041(4) 0.005(3) 0.024(4) 0.004(3)
O5 0.027(4) 0.037(5) 0.114(8) 0.035(5) 0.008(4) 0.008(4)
O6 0.038(4) 0.042(4) 0.047(5) 0.007(4) 0.005(4) 0.014(4)
O3 0.022(4) 0.037(4) 0.120(8) 0.023(5) 0.033(5) 0.013(3)
O2 0.032(4) 0.023(4) 0.098(7) 0.013(4) 0.024(4) 0.006(3)
O7 0.223(14) 0.205(13) 0.073(8) 0.003(8) -0.006(8) 0.191(12)
O1 0.028(4) 0.040(4) 0.081(6) 0.028(4) 0.022(4) 0.012(3)
N1 0.022(4) 0.028(5) 0.064(6) 0.020(4) 0.020(4) 0.009(4)
C3 0.020(5) 0.035(6) 0.046(6) 0.010(5) 0.011(4) 0.008(4)
C2 0.015(4) 0.021(5) 0.033(5) 0.006(4) 0.007(4) 0.003(4)
C4 0.028(5) 0.028(5) 0.036(6) 0.002(4) 0.009(4) 0.011(4)
C6 0.013(4) 0.028(5) 0.050(6) 0.021(5) 0.011(4) 0.004(4)
C7 0.025(5) 0.035(6) 0.039(6) 0.001(5) 0.017(5) 0.001(4)
C5 0.038(6) 0.019(5) 0.033(6) 0.006(4) 0.010(5) 0.003(4)
C1 0.034(6) 0.024(5) 0.042(6) 0.015(5) 0.016(5) 0.011(4)
C8 0.021(5) 0.053(7) 0.040(7) -0.008(6) -0.002(5) 0.019(5)
C9 0.029(6) 0.025(5) 0.065(8) 0.001(5) 0.007(6) 0.015(5)
C13 0.028(7) 0.156(19) 0.048(9) -0.002(11) 0.008(6) -0.005(10)
C14 0.032(6) 0.064(8) 0.044(8) -0.001(6) 0.007(5) -0.006(6)
C10 0.080(11) 0.111(13) 0.043(9) -0.027(9) -0.015(7) 0.075(10)
C11 0.128(10) 0.120(10) 0.109(11) 0.004(7) 0.010(8) 0.101(9)
C12 0.060(10) 0.17(2) 0.054(11) -0.041(13) -0.011(8) 0.069(13)
O9 0.119(12) 0.115(11) 0.158(13) 0.033(10) 0.052(10) 0.055(10)
O8 0.297(17) 0.160(12) 0.095(9) -0.023(8) -0.025(10) 0.188(13)

loop_
_atom_type_symbol
_atom_type_description
_atom_type_scat_dispersion_real
_atom_type_scat_dispersion_imag
_atom_type_scat_source
C C 0.0033 0.0016 'International Tables Vol C Tables 4.2.6.8 and 6.1.1.4'
H H 0.0000 0.0000 'International Tables Vol C Tables 4.2.6.8 and 6.1.1.4'
N N 0.0061 0.0033 'International Tables Vol C Tables 4.2.6.8 and 6.1.1.4'
O O 0.0106 0.0060 'International Tables Vol C Tables 4.2.6.8 and 6.1.1.4'
Zn Zn 0.2839 1.4301 'International Tables Vol C Tables 4.2.6.8 and 6.1.1.4'

loop_
_geom_angle_atom_site_label_1
_geom_angle_atom_site_label_2
_geom_angle_atom_site_label_3
_geom_angle
_geom_angle_site_symmetry_1
_geom_angle_site_symmetry_3
_geom_angle_publ_flag
O1 Zn1 O5 124.8(4) . 1_565 ?
O1 Zn1 O3 112.8(4) . 1_455 ?
O5 Zn1 O3 105.9(4) 1_565 1_455 ?
O1 Zn1 N1 106.6(4) . . ?
O5 Zn1 N1 102.4(4) 1_565 . ?
O3 Zn1 N1 101.3(3) 1_455 . ?
O1 Zn1 C3 100.4(3) . 1_455 ?
O5 Zn1 C3 94.7(3) 1_565 1_455 ?
O3 Zn1 C3 29.3(3) 1_455 1_455 ?
N1 Zn1 C3 130.5(3) . 1_455 ?
C7 O4 C5 117.2(8) . . ?
C9 O5 Zn1 108.4(8) . 1_545 ?
C3 O3 Zn1 101.2(6) . 1_655 ?
C6 N1 C1 118.1(8) . . ?
C6 N1 Zn1 121.2(6) . . ?
C1 N1 Zn1 120.1(7) . . ?
O2 C3 O3 122.7(9) . . ?
O2 C3 C2 120.4(9) . . ?
O3 C3 C2 116.9(9) . . ?
O2 C3 Zn1 73.3(6) . 1_655 ?
O3 C3 Zn1 49.5(5) . 1_655 ?
C2 C3 Zn1 165.3(7) . 1_655 ?
C1 C2 C4 119.3(9) . . ?
C1 C2 C3 119.4(8) . . ?
C4 C2 C3 121.3(9) . . ?
C5 C4 C2 117.3(9) . . ?
C5 C4 H4 121.3 . . ?
C2 C4 H4 121.3 . . ?
N1 C6 C5 120.9(8) . . ?
N1 C6 H6 119.5 . . ?
C5 C6 H6 119.5 . . ?
C8 C7 C14 121.1(11) . . ?
C8 C7 O4 117.1(10) . . ?
C14 C7 O4 121.6(11) . . ?
C6 C5 C4 121.5(9) . . ?
C6 C5 O4 116.2(9) . . ?
C4 C5 O4 122.0(9) . . ?
N1 C1 C2 122.8(9) . . ?
N1 C1 H1 118.6 . . ?
C2 C1 H1 118.6 . . ?
C7 C8 C10 118.8(14) . . ?
C7 C8 C9 119.5(9) . . ?
C10 C8 C9 121.7(13) . . ?
O6 C9 O5 122.9(13) . . ?
O6 C9 C8 118.5(10) . . ?
O5 C9 C8 118.5(10) . . ?
C14 C13 C12 117.2(18) . . ?
C14 C13 H13 121.4 . . ?
C12 C13 H13 121.4 . . ?
C13 C14 C7 121.4(17) . . ?
C13 C14 H14 119.3 . . ?
C7 C14 H14 119.3 . . ?
C12 C10 C8 121.4(16) . . ?
C12 C10 C11 116.2(17) . . ?
C8 C10 C11 122.1(19) . . ?
O7 C11 O8 120.8(18) . . ?
O7 C11 C10 126.6(19) . . ?
O8 C11 C10 112.3(18) . . ?
C10 C12 C13 120.1(15) . . ?
C10 C12 H12 120.0 . . ?
C13 C12 H12 120.0 . . ?

loop_
_geom_bond_atom_site_label_1
_geom_bond_atom_site_label_2
_geom_bond_distance
_geom_bond_site_symmetry_2
_geom_bond_publ_flag
Zn1 O1 1.980(9) . ?
Zn1 O5 1.992(10) 1_565 ?
Zn1 O3 1.995(7) 1_455 ?
Zn1 N1 2.039(8) . ?
Zn1 C3 2.573(10) 1_455 ?
O4 C7 1.384(12) . ?
O4 C5 1.390(11) . ?
O5 C9 1.257(13) . ?
O5 Zn1 1.992(10) 1_545 ?
O6 C9 1.229(13) . ?
O3 C3 1.283(12) . ?
O3 Zn1 1.995(7) 1_655 ?
O2 C3 1.244(13) . ?
O7 C11 1.20(3) . ?
N1 C6 1.346(12) . ?
N1 C1 1.354(13) . ?
C3 C2 1.484(13) . ?
C3 Zn1 2.573(10) 1_655 ?
C2 C1 1.367(13) . ?
C2 C4 1.384(13) . ?
C4 C5 1.379(14) . ?
C4 H4 0.9300 . ?
C6 C5 1.365(14) . ?
C6 H6 0.9300 . ?
C7 C8 1.363(17) . ?
C7 C14 1.383(18) . ?
C1 H1 0.9300 . ?
C8 C10 1.374(17) . ?
C8 C9 1.497(18) . ?
C13 C14 1.37(2) . ?
C13 C12 1.42(3) . ?
C13 H13 0.9300 . ?
C14 H14 0.9300 . ?
C10 C12 1.37(3) . ?
C10 C11 1.42(3) . ?
C11 O8 1.37(2) . ?
C12 H12 0.9300 . ?

loop_
_geom_torsion_atom_site_label_1
_geom_torsion_atom_site_label_2
_geom_torsion_atom_site_label_3
_geom_torsion_atom_site_label_4
_geom_torsion
_geom_torsion_site_symmetry_1
_geom_torsion_site_symmetry_2
_geom_torsion_site_symmetry_3
_geom_torsion_site_symmetry_4
_geom_torsion_publ_flag
O1 Zn1 N1 C6 135.0(8) . . . . ?
O5 Zn1 N1 C6 -92.5(9) 1_565 . . . ?
O3 Zn1 N1 C6 16.8(9) 1_455 . . . ?
C3 Zn1 N1 C6 14.9(11) 1_455 . . . ?
O1 Zn1 N1 C1 -54.0(9) . . . . ?
O5 Zn1 N1 C1 78.5(8) 1_565 . . . ?
O3 Zn1 N1 C1 -172.2(8) 1_455 . . . ?
C3 Zn1 N1 C1 -174.1(7) 1_455 . . . ?
Zn1 O3 C3 O2 -4.3(13) 1_655 . . . ?
Zn1 O3 C3 C2 173.3(8) 1_655 . . . ?
O2 C3 C2 C1 -15.7(16) . . . . ?
O3 C3 C2 C1 166.6(10) . . . . ?
Zn1 C3 C2 C1 -173(3) 1_655 . . . ?
O2 C3 C2 C4 164.7(11) . . . . ?
O3 C3 C2 C4 -13.0(16) . . . . ?
Zn1 C3 C2 C4 8(4) 1_655 . . . ?
C1 C2 C4 C5 1.4(15) . . . . ?
C3 C2 C4 C5 -178.9(9) . . . . ?
C1 N1 C6 C5 -2.4(15) . . . . ?
Zn1 N1 C6 C5 168.7(8) . . . . ?
C5 O4 C7 C8 143.1(10) . . . . ?
C5 O4 C7 C14 -42.5(14) . . . . ?
N1 C6 C5 C4 2.7(16) . . . . ?
N1 C6 C5 O4 177.2(9) . . . . ?
C2 C4 C5 C6 -2.2(16) . . . . ?
C2 C4 C5 O4 -176.3(9) . . . . ?
C7 O4 C5 C6 137.0(10) . . . . ?
C7 O4 C5 C4 -48.6(14) . . . . ?
C6 N1 C1 C2 1.7(15) . . . . ?
Zn1 N1 C1 C2 -169.5(8) . . . . ?
C4 C2 C1 N1 -1.3(16) . . . . ?
C3 C2 C1 N1 179.1(9) . . . . ?
C14 C7 C8 C10 -0.9(17) . . . . ?
O4 C7 C8 C10 173.6(11) . . . . ?
C14 C7 C8 C9 -179.8(10) . . . . ?
O4 C7 C8 C9 -5.3(14) . . . . ?
Zn1 O5 C9 O6 -5.8(13) 1_545 . . . ?
Zn1 O5 C9 C8 178.1(7) 1_545 . . . ?
C7 C8 C9 O6 -72.8(13) . . . . ?
C10 C8 C9 O6 108.3(14) . . . . ?
C7 C8 C9 O5 103.5(12) . . . . ?
C10 C8 C9 O5 -75.4(15) . . . . ?
C12 C13 C14 C7 2(2) . . . . ?
C8 C7 C14 C13 -0.6(17) . . . . ?
O4 C7 C14 C13 -174.7(10) . . . . ?
C7 C8 C10 C12 1(2) . . . . ?
C9 C8 C10 C12 179.6(12) . . . . ?
C7 C8 C10 C11 174.3(16) . . . . ?
C9 C8 C10 C11 -7(2) . . . . ?
C12 C10 C11 O7 161(2) . . . . ?
C8 C10 C11 O7 -13(4) . . . . ?
C12 C10 C11 O8 -26(3) . . . . ?
C8 C10 C11 O8 160.4(19) . . . . ?
C8 C10 C12 C13 1(2) . . . . ?
C11 C10 C12 C13 -173.2(17) . . . . ?
C14 C13 C12 C10 -2(2) . . . . ?
